data_2237848
loop_
_publ_author_name
'Farrukh, Muhammad A.'
'Ahmed, Maqsood'
'Mohamed, Shaaban K.'
'Marzouk, Adel A.'
'El-Moghazy, Samir M.'

_publ_section_title
;
 3-{[5-(4-Chlorophenyl)-3-methyl-1<i>H</i>-pyrazol-1-yl]methyl}-4-<i>m</i>-tolyl-1<i>H</i>-1,2,4-triazole-5(4<i>H</i>)-thione
;
_journal_coeditor_code GW2132
_journal_issue 6
_journal_name_full 'Acta Crystallographica Section E'
_journal_page_first o936
_journal_page_last o937
_journal_paper_doi 10.1107/S1600536813013494
_journal_volume 69
_journal_year 2013
_chemical_formula_iupac 'C20 H18 Cl N5 S'
_chemical_formula_moiety 'C20 H18 Cl N5 S'
_chemical_formula_sum 'C20 H18 Cl N5 S'
_chemical_formula_weight 395.90
_chemical_name_systematic
3-{[5-(4-Chlorophenyl)-3-methyl-1<i>H</i>-pyrazol-1-yl]methyl}-4-<i>m</i>-tolyl-1<i>H</i>-1,2,4-triazole-5(4<i>H</i>)-thione
_space_group_IT_number 14
_symmetry_cell_setting monoclinic
_symmetry_space_group_name_Hall '-P 2yn'
_symmetry_space_group_name_H-M 'P 1 21/n 1'
_atom_sites_solution_hydrogens geom
_atom_sites_solution_primary direct
_atom_sites_solution_secondary difmap
_audit_creation_method SHELXL-97
_cell_angle_alpha 90.00
_cell_angle_beta 99.509(5)
_cell_angle_gamma 90.00
_cell_formula_units_Z 4
_cell_length_a 8.328(5)
_cell_length_b 16.407(5)
_cell_length_c 14.759(5)
_cell_measurement_reflns_used 143
_cell_measurement_temperature 296(2)
_cell_measurement_theta_max 26.5
_cell_measurement_theta_min 1.87
_cell_volume 1988.9(15)
_computing_cell_refinement 'SAINT (Bruker, 2009)'
_computing_data_collection 'APEX2 (Bruker, 2009)'
_computing_data_reduction 'SAINT (Bruker, 2009)'
_computing_molecular_graphics
;
ORTEP-3 for Windows (Farrugia, 2012)
and Mercury (Macrae <i>et al.</i>, 2008)
;
_computing_publication_material 'publCIF (Westrip, 2010)'
_computing_structure_refinement 'SHELXL97 (Sheldrick, 2008)'
_computing_structure_solution 'SIR92 (Altomare <i>et al.</i>, 1993)'
_diffrn_ambient_temperature 296(2)
_diffrn_measured_fraction_theta_full 1.000
_diffrn_measured_fraction_theta_max 1.000
_diffrn_measurement_device_type 'Bruker APEXII CCD detector'
_diffrn_measurement_method '\w and \f scans'
_diffrn_radiation_monochromator graphite
_diffrn_radiation_source 'fine-focus sealed tube'
_diffrn_radiation_type MoK\a
_diffrn_radiation_wavelength 0.71073
_diffrn_reflns_av_R_equivalents 0.0312
_diffrn_reflns_av_sigmaI/netI 0.0162
_diffrn_reflns_limit_h_max 10
_diffrn_reflns_limit_h_min -10
_diffrn_reflns_limit_k_max 20
_diffrn_reflns_limit_k_min -20
_diffrn_reflns_limit_l_max 18
_diffrn_reflns_limit_l_min -18
_diffrn_reflns_number 38237
_diffrn_reflns_theta_full 25.00
_diffrn_reflns_theta_max 26.00
_diffrn_reflns_theta_min 1.87
_diffrn_standards_number 0
_exptl_absorpt_coefficient_mu 0.312
_exptl_absorpt_correction_T_max 0.8548
_exptl_absorpt_correction_T_min 0.8327
_exptl_absorpt_correction_type analytical
_exptl_absorpt_process_details '{SADABS; Bruker, 2009)'
_exptl_crystal_colour colourless
_exptl_crystal_density_diffrn 1.322
_exptl_crystal_density_method 'not measured'
_exptl_crystal_description block
_exptl_crystal_F_000 824
_exptl_crystal_size_max 0.61
_exptl_crystal_size_mid 0.53
_exptl_crystal_size_min 0.52
_refine_diff_density_max 0.229
_refine_diff_density_min -0.255
_refine_ls_extinction_method none
_refine_ls_goodness_of_fit_ref 1.041
_refine_ls_hydrogen_treatment mixed
_refine_ls_matrix_type full
_refine_ls_number_parameters 250
_refine_ls_number_reflns 3914
_refine_ls_number_restraints 0
_refine_ls_restrained_S_all 1.041
_refine_ls_R_factor_all 0.0496
_refine_ls_R_factor_gt 0.0383
_refine_ls_shift/su_max 0.008
_refine_ls_shift/su_mean 0.000
_refine_ls_structure_factor_coef Fsqd
_refine_ls_weighting_details 'calc w=1/[\s^2^(Fo^2^)+(0.0474P)^2^+0.8662P] where P=(Fo^2^+2Fc^2^)/3'
_refine_ls_weighting_scheme calc
_refine_ls_wR_factor_gt 0.0990
_refine_ls_wR_factor_ref 0.1124
_reflns_number_gt 3207
_reflns_number_total 3914
_reflns_threshold_expression I>2sigma(I)
_cod_data_source_file gw2132.cif
_cod_data_source_block I
_cod_original_sg_symbol_H-M 'P 21/n'
_cod_database_code 2237848
_cod_database_fobs_code 2237848

loop_
_symmetry_equiv_pos_as_xyz
'x, y, z'
'-x+1/2, y+1/2, -z+1/2'
'-x, -y, -z'
'x-1/2, -y-1/2, z-1/2'

loop_
_atom_site_type_symbol
_atom_site_label
_atom_site_fract_x
_atom_site_fract_y
_atom_site_fract_z
_atom_site_U_iso_or_equiv
_atom_site_adp_type
_atom_site_calc_flag
_atom_site_refinement_flags
_atom_site_occupancy
_atom_site_symmetry_multiplicity
S S1 0.89331(8) 0.45028(4) 0.23277(4) 0.0738(2) Uani d . 1 1
Cl Cl1 0.87201(11) -0.10903(4) 0.56431(6) 0.1018(3) Uani d . 1 1
N N2 0.83576(17) 0.30784(8) 0.58288(10) 0.0420(3) Uani d . 1 1
N N3 0.91296(16) 0.36199(8) 0.39136(10) 0.0402(3) Uani d . 1 1
N N1 0.76919(18) 0.38104(9) 0.59822(10) 0.0460(3) Uani d . 1 1
N N4 1.08074(19) 0.46017(9) 0.40066(11) 0.0474(4) Uani d . 1 1
N N5 1.10761(18) 0.42403(9) 0.48545(11) 0.0468(4) Uani d . 1 1
C C12 1.00462(19) 0.36448(10) 0.47753(11) 0.0396(4) Uani d . 1 1
C C14 0.78212(19) 0.30653(10) 0.35998(11) 0.0388(4) Uani d . 1 1
C C15 0.6269(2) 0.32639(10) 0.37306(12) 0.0438(4) Uani d . 1 1
H H19 0.6080 0.3758 0.4003 0.053 Uiso calc R 1 1
C C4 0.7762(2) 0.15886(10) 0.58340(12) 0.0453(4) Uani d . 1 1
C C13 0.9620(2) 0.42534(10) 0.34117(13) 0.0457(4) Uani d . 1 1
C C11 0.9930(2) 0.30522(11) 0.55227(12) 0.0457(4) Uani d . 1 1
H H11A 1.0112 0.2507 0.5307 0.055 Uiso calc R 1 1
H H11B 1.0780 0.3168 0.6040 0.055 Uiso calc R 1 1
C C20 0.8140(2) 0.23434(11) 0.31944(13) 0.0492(4) Uani d . 1 1
H H14 0.9187 0.2219 0.3097 0.059 Uiso calc R 1 1
C C9 0.6232(2) 0.36378(11) 0.61886(13) 0.0506(4) Uani d . 1 1
C C16 0.4988(2) 0.27320(12) 0.34583(13) 0.0491(4) Uani d . 1 1
C C18 0.5317(2) 0.20020(12) 0.30670(13) 0.0548(5) Uani d . 1 1
H H16 0.4474 0.1634 0.2889 0.066 Uiso calc R 1 1
C C7 0.7349(2) 0.24523(10) 0.59382(12) 0.0445(4) Uani d . 1 1
C C6 0.9473(3) 0.04243(13) 0.62598(15) 0.0643(6) Uani d . 1 1
H H6 1.0406 0.0195 0.6597 0.077 Uiso calc R 1 1
C C8 0.5974(2) 0.27957(11) 0.61661(14) 0.0529(5) Uani d . 1 1
H H8 0.5050 0.2523 0.6283 0.063 Uiso calc R 1 1
C C5 0.9165(3) 0.12459(12) 0.63229(13) 0.0564(5) Uani d . 1 1
H H5 0.9907 0.1574 0.6698 0.068 Uiso calc R 1 1
C C19 0.6871(3) 0.18060(12) 0.29343(14) 0.0574(5) Uani d . 1 1
H H15 0.7066 0.1310 0.2668 0.069 Uiso calc R 1 1
C C3 0.6710(2) 0.10971(11) 0.52508(14) 0.0551(5) Uani d . 1 1
H H3 0.5775 0.1321 0.4910 0.066 Uiso calc R 1 1
C C2 0.7034(3) 0.02772(12) 0.51691(16) 0.0640(6) Uani d . 1 1
H H2 0.6342 -0.0049 0.4763 0.077 Uiso calc R 1 1
C C1 0.8389(3) -0.00466(12) 0.56953(16) 0.0605(5) Uani d . 1 1
C C17 0.3290(3) 0.29548(17) 0.3590(2) 0.0794(7) Uani d . 1 1
H H17A 0.2554 0.2525 0.3357 0.119 Uiso calc R 1 1
H H17B 0.2966 0.3450 0.3264 0.119 Uiso calc R 1 1
H H17C 0.3266 0.3032 0.4232 0.119 Uiso calc R 1 1
C C10 0.5133(3) 0.43051(14) 0.64055(19) 0.0749(7) Uani d . 1 1
H H10A 0.5713 0.4813 0.6453 0.112 Uiso calc R 1 1
H H10B 0.4776 0.4189 0.6978 0.112 Uiso calc R 1 1
H H10C 0.4206 0.4341 0.5925 0.112 Uiso calc R 1 1
H HN4 1.130(2) 0.5065(14) 0.3917(14) 0.056(6) Uiso d . 1 1

loop_
_atom_site_aniso_label
_atom_site_aniso_U_11
_atom_site_aniso_U_22
_atom_site_aniso_U_33
_atom_site_aniso_U_12
_atom_site_aniso_U_13
_atom_site_aniso_U_23
S1 0.0868(4) 0.0712(4) 0.0609(3) -0.0027(3) 0.0045(3) 0.0243(3)
Cl1 0.1391(7) 0.0416(3) 0.1352(7) 0.0167(3) 0.0533(5) 0.0124(3)
N2 0.0469(8) 0.0364(7) 0.0430(8) -0.0039(6) 0.0086(6) -0.0001(6)
N3 0.0405(7) 0.0361(7) 0.0437(7) -0.0015(6) 0.0060(6) 0.0015(6)
N1 0.0528(9) 0.0380(7) 0.0480(8) -0.0046(6) 0.0106(7) -0.0024(6)
N4 0.0500(8) 0.0369(8) 0.0580(9) -0.0073(7) 0.0169(7) -0.0003(7)
N5 0.0456(8) 0.0439(8) 0.0518(9) -0.0070(6) 0.0110(7) -0.0043(7)
C12 0.0371(8) 0.0379(8) 0.0443(9) 0.0000(7) 0.0081(7) -0.0030(7)
C14 0.0411(8) 0.0350(8) 0.0391(8) -0.0011(6) 0.0033(6) 0.0012(6)
C15 0.0457(9) 0.0398(9) 0.0463(9) 0.0016(7) 0.0083(7) -0.0041(7)
C4 0.0549(10) 0.0377(9) 0.0444(9) -0.0048(8) 0.0117(8) 0.0039(7)
C13 0.0480(9) 0.0367(8) 0.0545(10) 0.0030(7) 0.0147(8) 0.0030(7)
C11 0.0425(9) 0.0477(10) 0.0461(10) -0.0012(7) 0.0050(7) 0.0030(7)
C20 0.0498(10) 0.0450(10) 0.0523(10) 0.0062(8) 0.0071(8) -0.0048(8)
C9 0.0540(10) 0.0464(10) 0.0536(11) -0.0045(8) 0.0151(8) -0.0054(8)
C16 0.0445(9) 0.0555(11) 0.0470(10) -0.0047(8) 0.0067(8) 0.0019(8)
C18 0.0605(11) 0.0508(11) 0.0496(10) -0.0170(9) -0.0005(9) -0.0017(8)
C7 0.0523(10) 0.0402(9) 0.0409(9) -0.0078(8) 0.0078(7) 0.0016(7)
C6 0.0717(13) 0.0574(12) 0.0630(13) 0.0118(11) 0.0093(11) 0.0171(10)
C8 0.0533(10) 0.0478(10) 0.0609(11) -0.0107(8) 0.0192(9) -0.0012(9)
C5 0.0649(12) 0.0531(11) 0.0485(10) -0.0038(9) 0.0014(9) 0.0046(9)
C19 0.0731(13) 0.0392(9) 0.0575(11) -0.0003(9) 0.0036(10) -0.0106(8)
C3 0.0544(11) 0.0431(10) 0.0653(12) -0.0049(8) 0.0026(9) 0.0015(9)
C2 0.0693(13) 0.0439(11) 0.0789(15) -0.0115(10) 0.0124(11) -0.0084(10)
C1 0.0747(14) 0.0390(10) 0.0729(14) 0.0043(9) 0.0268(11) 0.0095(9)
C17 0.0482(12) 0.0956(18) 0.0968(18) -0.0064(12) 0.0191(12) -0.0075(15)
C10 0.0723(14) 0.0598(13) 0.0986(19) 0.0036(11) 0.0323(13) -0.0114(12)

loop_
_atom_type_symbol
_atom_type_description
_atom_type_scat_dispersion_real
_atom_type_scat_dispersion_imag
_atom_type_scat_source
C C 0.0033 0.0016 'International Tables Vol C Tables 4.2.6.8 and 6.1.1.4'
H H 0.0000 0.0000 'International Tables Vol C Tables 4.2.6.8 and 6.1.1.4'
N N 0.0061 0.0033 'International Tables Vol C Tables 4.2.6.8 and 6.1.1.4'
S S 0.1246 0.1234 'International Tables Vol C Tables 4.2.6.8 and 6.1.1.4'
Cl Cl 0.1484 0.1585 'International Tables Vol C Tables 4.2.6.8 and 6.1.1.4'

loop_
_geom_angle_atom_site_label_1
_geom_angle_atom_site_label_2
_geom_angle_atom_site_label_3
_geom_angle
C7 N2 N1 111.89(14)
C7 N2 C11 128.53(15)
N1 N2 C11 119.43(13)
C12 N3 C13 107.90(14)
C12 N3 C14 126.46(14)
C13 N3 C14 125.54(14)
C9 N1 N2 105.27(14)
C13 N4 N5 113.98(15)
C13 N4 HN4 125.5(13)
N5 N4 HN4 119.9(13)
C12 N5 N4 103.82(14)
N5 C12 N3 111.46(15)
N5 C12 C11 123.46(16)
N3 C12 C11 125.05(15)
C20 C14 C15 121.24(16)
C20 C14 N3 119.76(15)
C15 C14 N3 118.99(15)
C14 C15 C16 120.39(16)
C14 C15 H19 119.8
C16 C15 H19 119.8
C3 C4 C5 118.72(18)
C3 C4 C7 119.44(17)
C5 C4 C7 121.82(17)
N4 C13 N3 102.84(15)
N4 C13 S1 128.86(14)
N3 C13 S1 128.28(14)
N2 C11 C12 112.56(14)
N2 C11 H11A 109.1
C12 C11 H11A 109.1
N2 C11 H11B 109.1
C12 C11 H11B 109.1
H11A C11 H11B 107.8
C14 C20 C19 118.55(17)
C14 C20 H14 120.7
C19 C20 H14 120.7
N1 C9 C8 110.33(17)
N1 C9 C10 120.48(18)
C8 C9 C10 129.19(19)
C18 C16 C15 118.22(17)
C18 C16 C17 121.46(18)
C15 C16 C17 120.32(19)
C16 C18 C19 121.26(17)
C16 C18 H16 119.4
C19 C18 H16 119.4
N2 C7 C8 106.16(16)
N2 C7 C4 123.88(16)
C8 C7 C4 129.96(16)
C1 C6 C5 118.9(2)
C1 C6 H6 120.5
C5 C6 H6 120.5
C7 C8 C9 106.34(16)
C7 C8 H8 126.8
C9 C8 H8 126.8
C6 C5 C4 120.8(2)
C6 C5 H5 119.6
C4 C5 H5 119.6
C18 C19 C20 120.32(18)
C18 C19 H15 119.8
C20 C19 H15 119.8
C4 C3 C2 120.66(19)
C4 C3 H3 119.7
C2 C3 H3 119.7
C1 C2 C3 118.9(2)
C1 C2 H2 120.5
C3 C2 H2 120.5
C6 C1 C2 121.89(19)
C6 C1 Cl1 119.44(18)
C2 C1 Cl1 118.67(18)
C16 C17 H17A 109.5
C16 C17 H17B 109.5
H17A C17 H17B 109.5
C16 C17 H17C 109.5
H17A C17 H17C 109.5
H17B C17 H17C 109.5
C9 C10 H10A 109.5
C9 C10 H10B 109.5
H10A C10 H10B 109.5
C9 C10 H10C 109.5
H10A C10 H10C 109.5
H10B C10 H10C 109.5

loop_
_geom_bond_atom_site_label_1
_geom_bond_atom_site_label_2
_geom_bond_distance
S1 C13 1.659(2)
Cl1 C1 1.738(2)
N2 C7 1.353(2)
N2 N1 1.357(2)
N2 C11 1.455(2)
N3 C12 1.372(2)
N3 C13 1.377(2)
N3 C14 1.436(2)
N1 C9 1.332(2)
N4 C13 1.337(2)
N4 N5 1.369(2)
N4 HN4 0.89(2)
N5 C12 1.293(2)
C12 C11 1.486(2)
C14 C20 1.373(2)
C14 C15 1.377(2)
C15 C16 1.385(2)
C15 H19 0.9300
C4 C3 1.382(3)
C4 C5 1.387(3)
C4 C7 1.472(2)
C11 H11A 0.9700
C11 H11B 0.9700
C20 C19 1.381(3)
C20 H14 0.9300
C9 C8 1.398(3)
C9 C10 1.495(3)
C16 C18 1.377(3)
C16 C17 1.504(3)
C18 C19 1.379(3)
C18 H16 0.9300
C7 C8 1.367(3)
C6 C1 1.363(3)
C6 C5 1.378(3)
C6 H6 0.9300
C8 H8 0.9300
C5 H5 0.9300
C19 H15 0.9300
C3 C2 1.381(3)
C3 H3 0.9300
C2 C1 1.367(3)
C2 H2 0.9300
C17 H17A 0.9600
C17 H17B 0.9600
C17 H17C 0.9600
C10 H10A 0.9600
C10 H10B 0.9600
C10 H10C 0.9600

loop_
_geom_hbond_atom_site_label_D
_geom_hbond_atom_site_label_H
_geom_hbond_atom_site_label_A
_geom_hbond_site_symmetry_A
_geom_hbond_distance_DH
_geom_hbond_distance_HA
_geom_hbond_distance_DA
_geom_hbond_angle_DHA
_geom_hbond_publ_flag
N4 HN4 N1 3_766 0.88(2) 2.02(2) 2.888(2) 166(2) yes
C5 H5 C16 4_666 0.93 2.83 3.536(3) 134 no
C6 H6 S1 4_666 0.93 3.00 3.790(3) 144 yes
C2 H2 C2 3_656 0.93 2.85 3.464(4) 124 no
C20 H14 Cl1 3_756 0.93 2.98 3.537(4) 120 yes

loop_
_geom_torsion_atom_site_label_1
_geom_torsion_atom_site_label_2
_geom_torsion_atom_site_label_3
_geom_torsion_atom_site_label_4
_geom_torsion
C7 N2 N1 C9 -0.24(19)
C11 N2 N1 C9 175.82(15)
C13 N4 N5 C12 1.10(19)
N4 N5 C12 N3 -0.47(18)
N4 N5 C12 C11 177.59(15)
C13 N3 C12 N5 -0.25(19)
C14 N3 C12 N5 -176.79(15)
C13 N3 C12 C11 -178.27(15)
C14 N3 C12 C11 5.2(3)
C12 N3 C14 C20 -91.4(2)
C13 N3 C14 C20 92.6(2)
C12 N3 C14 C15 87.3(2)
C13 N3 C14 C15 -88.7(2)
C20 C14 C15 C16 0.4(3)
N3 C14 C15 C16 -178.24(16)
N5 N4 C13 N3 -1.22(19)
N5 N4 C13 S1 -179.74(13)
C12 N3 C13 N4 0.86(17)
C14 N3 C13 N4 177.44(14)
C12 N3 C13 S1 179.39(14)
C14 N3 C13 S1 -4.0(3)
C7 N2 C11 C12 129.99(18)
N1 N2 C11 C12 -45.3(2)
N5 C12 C11 N2 117.51(18)
N3 C12 C11 N2 -64.7(2)
C15 C14 C20 C19 -1.3(3)
N3 C14 C20 C19 177.29(16)
N2 N1 C9 C8 0.0(2)
N2 N1 C9 C10 179.80(19)
C14 C15 C16 C18 0.8(3)
C14 C15 C16 C17 -179.16(19)
C15 C16 C18 C19 -1.0(3)
C17 C16 C18 C19 178.9(2)
N1 N2 C7 C8 0.4(2)
C11 N2 C7 C8 -175.26(16)
N1 N2 C7 C4 -178.73(15)
C11 N2 C7 C4 5.7(3)
C3 C4 C7 N2 -127.2(2)
C5 C4 C7 N2 54.4(3)
C3 C4 C7 C8 54.0(3)
C5 C4 C7 C8 -124.4(2)
N2 C7 C8 C9 -0.3(2)
C4 C7 C8 C9 178.69(18)
N1 C9 C8 C7 0.2(2)
C10 C9 C8 C7 -179.6(2)
C1 C6 C5 C4 1.1(3)
C3 C4 C5 C6 -2.7(3)
C7 C4 C5 C6 175.69(18)
C16 C18 C19 C20 0.0(3)
C14 C20 C19 C18 1.1(3)
C5 C4 C3 C2 1.2(3)
C7 C4 C3 C2 -177.28(18)
C4 C3 C2 C1 1.9(3)
C5 C6 C1 C2 2.1(3)
C5 C6 C1 Cl1 -177.48(16)
C3 C2 C1 C6 -3.6(3)
C3 C2 C1 Cl1 175.96(17)
